data_4328631
loop_
_publ_author_name
'Pampa M. Guha'
'Hoa Phan'
'Jared S. Kinyon'
'Wendy S. Brotherton'
'Kesavapillai Sreenath'
'J. Tyler Simmons'
'Zhenxing Wang'
'Ronald J. Clark'
'Naresh S. Dalal'
'Michael Shatruk'
'Lei Zhu'

_publ_section_title
;
 Structurally Diverse Copper(II) Complexes of Polyaza Ligands Containing
 1,2,3-Triazoles: Site Selectivity and Magnetic Properties
;
_journal_name_full 'Inorganic Chemistry'
_journal_page_first 3465
_journal_page_last 3477
_journal_paper_doi 10.1021/ic2021319
_journal_volume 51
_journal_year 2012
_chemical_formula_moiety 'C23 H19 Cu N9 O6'
_chemical_formula_sum 'C23 H19 Cu N9 O6'
_chemical_formula_weight 581.01
_chemical_name_systematic
; 
 ? 
;
_space_group_IT_number 19
_symmetry_cell_setting orthorhombic
_symmetry_space_group_name_Hall 'P 2ac 2ab'
_symmetry_space_group_name_H-M 'P 21 21 21'
_atom_sites_solution_hydrogens geom
_atom_sites_solution_primary direct
_atom_sites_solution_secondary difmap
_audit_creation_method SHELXL-97
_cell_angle_alpha 90.00
_cell_angle_beta 90.00
_cell_angle_gamma 90.00
_cell_formula_units_Z 4
_cell_length_a 8.8637(5)
_cell_length_b 12.7775(7)
_cell_length_c 21.2307(12)
_cell_measurement_reflns_used 7277
_cell_measurement_temperature 173(2)
_cell_measurement_theta_max 25.39
_cell_measurement_theta_min 2.49
_cell_volume 2404.5(2)
_computing_cell_refinement 'Bruker SAINT'
_computing_data_collection 'Bruker APEX2'
_computing_data_reduction 'Bruker SAINT'
_computing_molecular_graphics 'Bruker SHELXTL'
_computing_publication_material 'Bruker SHELXTL'
_computing_structure_refinement 'SHELXL-97 (Sheldrick, 1997)'
_computing_structure_solution 'SHELXS-97 (Sheldrick, 1990)'
_diffrn_ambient_temperature 173(2)
_diffrn_measured_fraction_theta_full 1.000
_diffrn_measured_fraction_theta_max 1.000
_diffrn_measurement_device_type 'Bruker APEX-II CCD'
_diffrn_measurement_method '\f and \w scans'
_diffrn_radiation_monochromator graphite
_diffrn_radiation_source 'fine-focus sealed tube'
_diffrn_radiation_type MoK\a
_diffrn_radiation_wavelength 0.71073
_diffrn_reflns_av_R_equivalents 0.0518
_diffrn_reflns_av_sigmaI/netI 0.0517
_diffrn_reflns_limit_h_max 10
_diffrn_reflns_limit_h_min -10
_diffrn_reflns_limit_k_max 14
_diffrn_reflns_limit_k_min -15
_diffrn_reflns_limit_l_max 25
_diffrn_reflns_limit_l_min -25
_diffrn_reflns_number 18837
_diffrn_reflns_theta_full 25.70
_diffrn_reflns_theta_max 25.70
_diffrn_reflns_theta_min 1.86
_diffrn_standards_number 0
_exptl_absorpt_coefficient_mu 0.969
_exptl_absorpt_correction_T_max 0.9715
_exptl_absorpt_correction_T_min 0.8650
_exptl_absorpt_correction_type empirical
_exptl_absorpt_process_details SADABS
_exptl_crystal_colour green
_exptl_crystal_density_diffrn 1.605
_exptl_crystal_description rectangular
_exptl_crystal_F_000 1188
_exptl_crystal_size_max 0.15
_exptl_crystal_size_mid 0.10
_exptl_crystal_size_min 0.03
_refine_diff_density_max 0.693
_refine_diff_density_min -0.440
_refine_diff_density_rms 0.062
_refine_ls_abs_structure_details 'Flack H D (1983), Acta Cryst. A39, 876-881'
_refine_ls_abs_structure_Flack 0.002(15)
_refine_ls_extinction_method none
_refine_ls_goodness_of_fit_ref 1.045
_refine_ls_hydrogen_treatment constr
_refine_ls_matrix_type full
_refine_ls_number_parameters 380
_refine_ls_number_reflns 4559
_refine_ls_number_restraints 2
_refine_ls_restrained_S_all 1.050
_refine_ls_R_factor_all 0.0496
_refine_ls_R_factor_gt 0.0393
_refine_ls_shift/su_max 0.001
_refine_ls_shift/su_mean 0.000
_refine_ls_structure_factor_coef Fsqd
_refine_ls_weighting_details 'calc w=1/[\s^2^(Fo^2^)+(0.0315P)^2^+1.1670P] where P=(Fo^2^+2Fc^2^)/3'
_refine_ls_weighting_scheme calc
_refine_ls_wR_factor_gt 0.0792
_refine_ls_wR_factor_ref 0.0846
_reflns_number_gt 3916
_reflns_number_total 4559
_reflns_threshold_expression >2sigma(I)
_cod_data_source_file ic2021319_si_001_6.cif
_cod_data_source_block complex6
_cod_original_sg_symbol_Hall P2ac2ab
_cod_database_code 4328631

loop_
_symmetry_equiv_pos_as_xyz
'x, y, z'
'-x+1/2, -y, z+1/2'
'-x, y+1/2, -z+1/2'
'x+1/2, -y+1/2, -z'

loop_
_atom_site_label
_atom_site_type_symbol
_atom_site_fract_x
_atom_site_fract_y
_atom_site_fract_z
_atom_site_U_iso_or_equiv
_atom_site_adp_type
_atom_site_occupancy
_atom_site_symmetry_multiplicity
_atom_site_calc_flag
_atom_site_refinement_flags
_atom_site_disorder_assembly
_atom_site_disorder_group
Cu1 Cu 0.46450(5) 0.71227(3) 0.849540(19) 0.02467(12) Uani 1 1 d . A .
C1 C 0.5862(4) 0.8476(3) 0.57975(16) 0.0281(9) Uani 1 1 d . . .
H1 H 0.5317 0.8917 0.6077 0.034 Uiso 1 1 calc R . .
C2 C 0.6518(5) 0.8893(3) 0.52661(18) 0.0344(10) Uani 1 1 d . . .
H2 H 0.6432 0.9622 0.5185 0.041 Uiso 1 1 calc R . .
C3 C 0.7294(5) 0.8270(3) 0.48535(19) 0.0424(11) Uani 1 1 d . . .
H3 H 0.7762 0.8564 0.4492 0.051 Uiso 1 1 calc R . .
C4 C 0.7390(5) 0.7199(4) 0.49689(19) 0.0511(12) Uani 1 1 d . . .
H4 H 0.7908 0.6758 0.4681 0.061 Uiso 1 1 calc R . .
C5 C 0.6736(5) 0.6779(3) 0.54988(19) 0.0433(11) Uani 1 1 d . . .
H5 H 0.6793 0.6047 0.5572 0.052 Uiso 1 1 calc R . .
C6 C 0.5990(4) 0.7419(3) 0.59289(16) 0.0265(9) Uani 1 1 d . . .
C7 C 0.5390(4) 0.6975(2) 0.65173(15) 0.0251(7) Uani 1 1 d . . .
C8 C 0.4892(4) 0.5973(3) 0.66398(15) 0.0263(8) Uani 1 1 d . . .
H8 H 0.4795 0.5413 0.6349 0.032 Uiso 1 1 calc R . .
C9 C 0.4179(4) 0.5056(3) 0.76510(16) 0.0284(9) Uani 1 1 d . . .
H9A H 0.5076 0.4854 0.7901 0.034 Uiso 1 1 calc R . .
H9B H 0.3924 0.4460 0.7373 0.034 Uiso 1 1 calc R . .
C10 C 0.2871(4) 0.5241(3) 0.80985(16) 0.0245(8) Uani 1 1 d . . .
C11 C 0.1711(4) 0.4509(3) 0.81281(18) 0.0340(9) Uani 1 1 d . . .
H11 H 0.1684 0.3936 0.7843 0.041 Uiso 1 1 calc R . .
C12 C 0.0606(5) 0.4629(3) 0.85764(19) 0.0400(10) Uani 1 1 d . . .
H12 H -0.0170 0.4120 0.8616 0.048 Uiso 1 1 calc R . .
C13 C 0.0624(4) 0.5480(3) 0.89648(18) 0.0351(10) Uani 1 1 d . . .
H13 H -0.0153 0.5577 0.9267 0.042 Uiso 1 1 calc R . .
C14 C 0.1778(4) 0.6198(3) 0.89149(16) 0.0259(9) Uani 1 1 d . . .
C15 C 0.1826(4) 0.7162(3) 0.93200(15) 0.0290(8) Uani 1 1 d . . .
H15A H 0.0925 0.7181 0.9595 0.035 Uiso 1 1 calc R . .
H15B H 0.2733 0.7141 0.9592 0.035 Uiso 1 1 calc R . .
C16 C 0.0875(4) 0.8892(3) 0.88707(16) 0.0292(9) Uani 1 1 d . . .
H16 H -0.0042 0.8985 0.9095 0.035 Uiso 1 1 calc R . .
C17 C 0.1487(4) 0.9540(3) 0.84121(16) 0.0245(8) Uani 1 1 d . . .
C18 C 0.0858(4) 1.0510(3) 0.81472(16) 0.0273(8) Uani 1 1 d . . .
C19 C 0.1454(5) 1.0932(3) 0.75942(17) 0.0330(9) Uani 1 1 d . . .
H19 H 0.2281 1.0600 0.7392 0.040 Uiso 1 1 calc R . .
C20 C 0.0844(5) 1.1831(3) 0.73404(18) 0.0371(10) Uani 1 1 d . . .
H20 H 0.1272 1.2127 0.6971 0.045 Uiso 1 1 calc R . .
C21 C -0.0389(5) 1.2303(3) 0.76204(17) 0.0355(9) Uani 1 1 d . . .
H21 H -0.0827 1.2909 0.7436 0.043 Uiso 1 1 calc R . .
C22 C -0.0979(5) 1.1892(3) 0.81678(19) 0.0405(10) Uani 1 1 d . . .
H22 H -0.1813 1.2223 0.8367 0.049 Uiso 1 1 calc R . .
C23 C -0.0357(5) 1.0998(3) 0.84273(18) 0.0363(9) Uani 1 1 d . . .
H23 H -0.0773 1.0716 0.8803 0.044 Uiso 1 1 calc R . .
N1 N 0.5340(4) 0.7526(2) 0.70612(12) 0.0254(6) Uani 1 1 d . . .
N2 N 0.4858(3) 0.6901(2) 0.75115(12) 0.0253(7) Uani 1 1 d . . .
N3 N 0.4575(4) 0.5958(2) 0.72571(12) 0.0234(6) Uani 1 1 d . . .
N4 N 0.2927(3) 0.6064(2) 0.84952(15) 0.0226(6) Uani 1 1 d . . .
N5 N 0.1865(3) 0.8106(2) 0.89262(13) 0.0248(7) Uani 1 1 d . . .
N6 N 0.3026(3) 0.8249(2) 0.85287(16) 0.0262(7) Uani 1 1 d . . .
N7 N 0.2805(3) 0.9119(2) 0.82146(14) 0.0267(7) Uani 1 1 d . . .
N8 N 0.6228(4) 0.5902(3) 0.93038(15) 0.0327(8) Uani 1 1 d . . .
O1 O 0.6208(4) 0.5942(3) 0.87094(14) 0.0670(11) Uani 1 1 d . . .
O2 O 0.5284(4) 0.6455(3) 0.95652(18) 0.0703(10) Uani 1 1 d . . .
O3 O 0.7101(4) 0.5382(3) 0.9593(2) 0.0853(14) Uani 1 1 d . . .
O4 O 0.6256(3) 0.8173(2) 0.85733(16) 0.0415(7) Uani 1 1 d D . .
N10 N 0.6265(7) 0.8682(5) 0.9126(3) 0.0329(16) Uani 0.675(6) 1 d PD A 1
O10 O 0.7397(12) 0.9245(11) 0.9219(7) 0.062(4) Uani 0.675(6) 1 d P A 1
O11 O 0.5121(5) 0.8731(3) 0.94627(18) 0.0437(14) Uani 0.675(6) 1 d P A 1
N20 N 0.7190(15) 0.8346(10) 0.8948(5) 0.036(3) Uani 0.325(6) 1 d PD A 2
O20 O 0.714(4) 0.903(2) 0.9309(12) 0.076(10) Uani 0.325(6) 1 d P A 2
O21 O 0.8015(9) 0.7662(7) 0.9153(4) 0.042(3) Uani 0.325(6) 1 d P A 2

loop_
_atom_site_aniso_label
_atom_site_aniso_U_11
_atom_site_aniso_U_22
_atom_site_aniso_U_33
_atom_site_aniso_U_23
_atom_site_aniso_U_13
_atom_site_aniso_U_12
Cu1 0.0249(2) 0.0272(2) 0.02193(19) 0.0014(2) -0.00211(19) -0.0042(2)
C1 0.034(2) 0.027(2) 0.0229(18) -0.0018(16) -0.0011(16) -0.0012(17)
C2 0.040(2) 0.031(2) 0.033(2) 0.0085(18) -0.0049(18) -0.0031(19)
C3 0.037(2) 0.057(3) 0.033(2) 0.015(2) 0.0070(19) 0.006(2)
C4 0.059(3) 0.055(3) 0.039(2) 0.013(3) 0.026(2) 0.023(3)
C5 0.056(3) 0.036(2) 0.037(2) 0.0103(19) 0.009(2) 0.020(2)
C6 0.0257(18) 0.032(2) 0.0216(17) 0.0012(15) -0.0020(15) 0.0013(16)
C7 0.0251(15) 0.0258(18) 0.0243(15) 0.0006(16) -0.0028(16) 0.0061(17)
C8 0.031(2) 0.0233(18) 0.0241(18) -0.0046(14) -0.0012(14) 0.0051(15)
C9 0.038(2) 0.0184(19) 0.0287(19) 0.0010(16) 0.0022(16) -0.0015(16)
C10 0.0245(19) 0.024(2) 0.0253(18) 0.0056(16) -0.0047(15) 0.0014(16)
C11 0.041(2) 0.025(2) 0.036(2) 0.0032(18) -0.0062(18) -0.0084(19)
C12 0.034(2) 0.037(2) 0.049(3) 0.005(2) -0.001(2) -0.0107(19)
C13 0.032(2) 0.038(2) 0.035(2) 0.0096(18) 0.0013(17) -0.001(2)
C14 0.025(2) 0.031(2) 0.0224(18) 0.0073(16) 0.0003(15) 0.0003(17)
C15 0.0265(18) 0.038(2) 0.0226(17) 0.0072(19) 0.0043(14) 0.003(2)
C16 0.028(2) 0.036(2) 0.0231(19) 0.0018(17) 0.0014(15) 0.0061(18)
C17 0.0264(19) 0.0235(18) 0.0235(19) -0.0027(16) -0.0002(16) 0.0002(15)
C18 0.0273(19) 0.026(2) 0.029(2) -0.0023(16) -0.0027(15) -0.0030(16)
C19 0.034(2) 0.034(2) 0.031(2) -0.0007(18) 0.0002(17) -0.0016(18)
C20 0.043(2) 0.036(3) 0.032(2) 0.0082(18) -0.0065(18) -0.0078(19)
C21 0.040(2) 0.025(2) 0.041(2) 0.0041(17) -0.019(2) 0.002(2)
C22 0.036(2) 0.035(3) 0.051(3) 0.000(2) 0.0008(19) 0.0060(19)
C23 0.041(2) 0.033(2) 0.035(2) 0.0090(18) 0.008(2) 0.007(2)
N1 0.0314(15) 0.0212(15) 0.0235(14) 0.0014(11) 0.0032(14) -0.0024(14)
N2 0.0319(17) 0.0200(16) 0.0240(14) -0.0035(12) 0.0028(12) -0.0006(13)
N3 0.0297(16) 0.0193(15) 0.0213(14) 0.0001(11) 0.0026(14) 0.0016(15)
N4 0.0237(15) 0.0226(16) 0.0216(14) 0.0076(15) 0.0012(15) 0.0006(12)
N5 0.0239(16) 0.027(2) 0.0238(15) 0.0010(13) 0.0043(12) 0.0011(14)
N6 0.0238(16) 0.0263(17) 0.0284(16) 0.0044(16) 0.0015(15) 0.0005(12)
N7 0.0246(17) 0.0230(17) 0.0325(17) -0.0028(14) 0.0023(13) -0.0018(14)
N8 0.0341(19) 0.0295(19) 0.0345(19) 0.0053(16) -0.0065(16) -0.0066(16)
O1 0.063(2) 0.100(3) 0.0381(19) -0.0135(19) 0.0108(16) -0.041(2)
O2 0.0422(18) 0.063(2) 0.106(3) -0.039(2) -0.004(2) 0.008(2)
O3 0.047(2) 0.087(3) 0.122(3) 0.066(3) -0.026(2) 0.006(2)
O4 0.0338(16) 0.0334(17) 0.0575(19) 0.0034(16) -0.0066(16) -0.0120(12)
N10 0.034(4) 0.016(3) 0.049(4) -0.001(3) -0.027(3) -0.007(3)
O10 0.036(4) 0.033(6) 0.116(10) -0.020(5) -0.001(4) -0.013(4)
O11 0.041(3) 0.057(3) 0.033(2) -0.010(2) 0.000(2) -0.001(2)
N20 0.035(7) 0.030(7) 0.043(7) 0.002(6) 0.015(6) 0.004(6)
O20 0.15(3) 0.040(14) 0.037(8) -0.012(8) 0.033(11) -0.034(11)
O21 0.032(5) 0.043(6) 0.052(5) -0.003(5) -0.006(4) -0.002(5)

loop_
_atom_type_symbol
_atom_type_description
_atom_type_scat_dispersion_real
_atom_type_scat_dispersion_imag
_atom_type_scat_source
C C 0.0033 0.0016 'International Tables Vol C Tables 4.2.6.8 and 6.1.1.4'
H H 0.0000 0.0000 'International Tables Vol C Tables 4.2.6.8 and 6.1.1.4'
N N 0.0061 0.0033 'International Tables Vol C Tables 4.2.6.8 and 6.1.1.4'
O O 0.0106 0.0060 'International Tables Vol C Tables 4.2.6.8 and 6.1.1.4'
Cu Cu 0.3201 1.2651 'International Tables Vol C Tables 4.2.6.8 and 6.1.1.4'

loop_
_geom_angle_atom_site_label_1
_geom_angle_atom_site_label_2
_geom_angle_atom_site_label_3
_geom_angle
O4 Cu1 N6 91.52(11)
O4 Cu1 N4 174.93(15)
N6 Cu1 N4 86.69(11)
O4 Cu1 O1 89.59(11)
N6 Cu1 O1 165.31(12)
N4 Cu1 O1 90.94(12)
O4 Cu1 N2 96.28(13)
N6 Cu1 N2 101.07(12)
N4 Cu1 N2 88.72(12)
O1 Cu1 N2 93.36(11)
C2 C1 C6 120.6(4)
C2 C1 H1 119.7
C6 C1 H1 119.7
C3 C2 C1 120.7(4)
C3 C2 H2 119.7
C1 C2 H2 119.7
C2 C3 C4 119.3(4)
C2 C3 H3 120.3
C4 C3 H3 120.3
C5 C4 C3 120.1(4)
C5 C4 H4 119.9
C3 C4 H4 119.9
C4 C5 C6 120.5(4)
C4 C5 H5 119.8
C6 C5 H5 119.8
C1 C6 C5 118.7(4)
C1 C6 C7 121.2(3)
C5 C6 C7 120.1(3)
N1 C7 C8 108.2(3)
N1 C7 C6 122.4(3)
C8 C7 C6 129.3(3)
N3 C8 C7 105.4(3)
N3 C8 H8 127.3
C7 C8 H8 127.3
N3 C9 C10 114.7(3)
N3 C9 H9A 108.6
C10 C9 H9A 108.6
N3 C9 H9B 108.6
C10 C9 H9B 108.6
H9A C9 H9B 107.6
N4 C10 C11 121.5(3)
N4 C10 C9 119.0(3)
C11 C10 C9 119.3(3)
C12 C11 C10 118.9(4)
C12 C11 H11 120.6
C10 C11 H11 120.6
C13 C12 C11 119.9(4)
C13 C12 H12 120.0
C11 C12 H12 120.0
C12 C13 C14 119.5(4)
C12 C13 H13 120.2
C14 C13 H13 120.2
N4 C14 C13 121.4(3)
N4 C14 C15 117.1(3)
C13 C14 C15 121.5(3)
N5 C15 C14 110.4(3)
N5 C15 H15A 109.6
C14 C15 H15A 109.6
N5 C15 H15B 109.6
C14 C15 H15B 109.6
H15A C15 H15B 108.1
N5 C16 C17 104.7(3)
N5 C16 H16 127.7
C17 C16 H16 127.7
N7 C17 C16 108.5(3)
N7 C17 C18 123.0(3)
C16 C17 C18 128.5(3)
C23 C18 C19 118.9(4)
C23 C18 C17 120.8(3)
C19 C18 C17 120.3(3)
C20 C19 C18 120.2(4)
C20 C19 H19 119.9
C18 C19 H19 119.9
C19 C20 C21 120.4(4)
C19 C20 H20 119.8
C21 C20 H20 119.8
C22 C21 C20 119.7(4)
C22 C21 H21 120.1
C20 C21 H21 120.1
C21 C22 C23 120.0(4)
C21 C22 H22 120.0
C23 C22 H22 120.0
C18 C23 C22 120.9(4)
C18 C23 H23 119.6
C22 C23 H23 119.6
N2 N1 C7 108.3(3)
N1 N2 N3 108.2(2)
N1 N2 Cu1 131.6(2)
N3 N2 Cu1 120.0(2)
C8 N3 N2 109.9(3)
C8 N3 C9 128.3(3)
N2 N3 C9 121.3(3)
C10 N4 C14 118.6(3)
C10 N4 Cu1 123.1(2)
C14 N4 Cu1 118.4(2)
C16 N5 N6 110.1(3)
C16 N5 C15 130.6(3)
N6 N5 C15 119.2(3)
N7 N6 N5 108.7(3)
N7 N6 Cu1 133.4(2)
N5 N6 Cu1 117.7(2)
N6 N7 C17 108.0(3)
O3 N8 O2 122.0(4)
O3 N8 O1 123.2(4)
O2 N8 O1 114.7(4)
N8 O1 Cu1 104.8(3)
N20 O4 N10 46.3(6)
N20 O4 Cu1 134.4(6)
N10 O4 Cu1 114.1(3)
O11 N10 O10 122.3(9)
O11 N10 O4 121.5(5)
O10 N10 O4 115.0(9)
O20 N20 O4 124(2)
O20 N20 O21 109.0(19)
O4 N20 O21 122.1(11)

loop_
_geom_bond_atom_site_label_1
_geom_bond_atom_site_label_2
_geom_bond_distance
Cu1 O4 1.967(3)
Cu1 N6 2.034(3)
Cu1 N4 2.037(3)
Cu1 O1 2.098(4)
Cu1 N2 2.116(3)
C1 C2 1.377(5)
C1 C6 1.384(5)
C1 H1 0.9500
C2 C3 1.369(6)
C2 H2 0.9500
C3 C4 1.392(6)
C3 H3 0.9500
C4 C5 1.375(5)
C4 H4 0.9500
C5 C6 1.392(5)
C5 H5 0.9500
C6 C7 1.472(5)
C7 N1 1.353(4)
C7 C8 1.378(5)
C8 N3 1.340(4)
C8 H8 0.9500
C9 N3 1.467(4)
C9 C10 1.517(5)
C9 H9A 0.9900
C9 H9B 0.9900
C10 N4 1.349(5)
C10 C11 1.391(5)
C11 C12 1.374(5)
C11 H11 0.9500
C12 C13 1.365(5)
C12 H12 0.9500
C13 C14 1.377(5)
C13 H13 0.9500
C14 N4 1.364(4)
C14 C15 1.503(5)
C15 N5 1.468(5)
C15 H15A 0.9900
C15 H15B 0.9900
C16 N5 1.339(5)
C16 C17 1.389(5)
C16 H16 0.9500
C17 N7 1.353(5)
C17 C18 1.471(5)
C18 C23 1.379(5)
C18 C19 1.396(5)
C19 C20 1.379(5)
C19 H19 0.9500
C20 C21 1.382(6)
C20 H20 0.9500
C21 C22 1.379(5)
C21 H21 0.9500
C22 C23 1.383(5)
C22 H22 0.9500
C23 H23 0.9500
N1 N2 1.317(4)
N2 N3 1.344(4)
N5 N6 1.343(4)
N6 N7 1.310(4)
N8 O3 1.190(4)
N8 O2 1.228(4)
N8 O1 1.263(4)
O4 N20 1.170(11)
O4 N10 1.341(7)
N10 O11 1.242(8)
N10 O10 1.250(15)
N20 O20 1.16(3)
N20 O21 1.220(14)

loop_
_geom_torsion_atom_site_label_1
_geom_torsion_atom_site_label_2
_geom_torsion_atom_site_label_3
_geom_torsion_atom_site_label_4
_geom_torsion
C6 C1 C2 C3 0.8(6)
C1 C2 C3 C4 1.3(6)
C2 C3 C4 C5 -1.3(7)
C3 C4 C5 C6 -0.9(7)
C2 C1 C6 C5 -2.9(6)
C2 C1 C6 C7 175.5(3)
C4 C5 C6 C1 2.9(6)
C4 C5 C6 C7 -175.5(4)
C1 C6 C7 N1 -31.5(5)
C5 C6 C7 N1 146.9(4)
C1 C6 C7 C8 153.0(4)
C5 C6 C7 C8 -28.6(6)
N1 C7 C8 N3 -0.6(4)
C6 C7 C8 N3 175.4(3)
N3 C9 C10 N4 -53.9(4)
N3 C9 C10 C11 131.6(3)
N4 C10 C11 C12 -0.5(5)
C9 C10 C11 C12 173.8(3)
C10 C11 C12 C13 2.8(6)
C11 C12 C13 C14 -1.8(6)
C12 C13 C14 N4 -1.6(6)
C12 C13 C14 C15 178.4(3)
N4 C14 C15 N5 57.7(4)
C13 C14 C15 N5 -122.2(4)
N5 C16 C17 N7 0.0(4)
N5 C16 C17 C18 178.1(3)
N7 C17 C18 C23 -169.8(3)
C16 C17 C18 C23 12.3(6)
N7 C17 C18 C19 12.4(5)
C16 C17 C18 C19 -165.5(4)
C23 C18 C19 C20 0.9(5)
C17 C18 C19 C20 178.8(3)
C18 C19 C20 C21 -1.9(6)
C19 C20 C21 C22 2.1(6)
C20 C21 C22 C23 -1.3(6)
C19 C18 C23 C22 -0.1(6)
C17 C18 C23 C22 -178.0(4)
C21 C22 C23 C18 0.3(6)
C8 C7 N1 N2 1.1(4)
C6 C7 N1 N2 -175.3(3)
C7 N1 N2 N3 -1.1(4)
C7 N1 N2 Cu1 174.1(2)
O4 Cu1 N2 N1 -27.2(3)
N6 Cu1 N2 N1 65.6(3)
N4 Cu1 N2 N1 152.0(3)
O1 Cu1 N2 N1 -117.1(3)
O4 Cu1 N2 N3 147.6(3)
N6 Cu1 N2 N3 -119.6(3)
N4 Cu1 N2 N3 -33.3(3)
O1 Cu1 N2 N3 57.6(3)
C7 C8 N3 N2 0.0(4)
C7 C8 N3 C9 -171.9(3)
N1 N2 N3 C8 0.7(4)
Cu1 N2 N3 C8 -175.2(2)
N1 N2 N3 C9 173.2(3)
Cu1 N2 N3 C9 -2.7(5)
C10 C9 N3 C8 -135.8(4)
C10 C9 N3 N2 53.2(5)
C11 C10 N4 C14 -2.8(5)
C9 C10 N4 C14 -177.1(3)
C11 C10 N4 Cu1 177.4(3)
C9 C10 N4 Cu1 3.1(4)
C13 C14 N4 C10 3.9(5)
C15 C14 N4 C10 -176.1(3)
C13 C14 N4 Cu1 -176.3(3)
C15 C14 N4 Cu1 3.7(4)
N6 Cu1 N4 C10 133.8(3)
O1 Cu1 N4 C10 -60.7(3)
N2 Cu1 N4 C10 32.7(3)
N6 Cu1 N4 C14 -46.0(2)
O1 Cu1 N4 C14 119.5(3)
N2 Cu1 N4 C14 -147.1(3)
C17 C16 N5 N6 0.0(4)
C17 C16 N5 C15 -177.9(3)
C14 C15 N5 C16 116.7(4)
C14 C15 N5 N6 -61.1(4)
C16 N5 N6 N7 0.0(4)
C15 N5 N6 N7 178.2(3)
C16 N5 N6 Cu1 -177.4(2)
C15 N5 N6 Cu1 0.8(4)
O4 Cu1 N6 N7 52.1(3)
N4 Cu1 N6 N7 -132.6(4)
O1 Cu1 N6 N7 146.3(4)
N2 Cu1 N6 N7 -44.6(3)
O4 Cu1 N6 N5 -131.3(3)
N4 Cu1 N6 N5 43.9(2)
O1 Cu1 N6 N5 -37.1(6)
N2 Cu1 N6 N5 132.0(3)
N5 N6 N7 C17 0.0(4)
Cu1 N6 N7 C17 176.8(3)
C16 C17 N7 N6 0.0(4)
C18 C17 N7 N6 -178.3(3)
O3 N8 O1 Cu1 -172.7(3)
O2 N8 O1 Cu1 6.4(4)
O4 Cu1 O1 N8 86.2(3)
N6 Cu1 O1 N8 -8.3(6)
N4 Cu1 O1 N8 -88.8(2)
N2 Cu1 O1 N8 -177.6(2)
N6 Cu1 O4 N20 116.9(10)
O1 Cu1 O4 N20 -48.4(10)
N2 Cu1 O4 N20 -141.8(10)
N6 Cu1 O4 N10 65.4(3)
O1 Cu1 O4 N10 -100.0(3)
N2 Cu1 O4 N10 166.7(3)
N20 O4 N10 O11 -150.8(11)
Cu1 O4 N10 O11 -21.5(7)
N20 O4 N10 O10 41.2(10)
Cu1 O4 N10 O10 170.5(7)
N10 O4 N20 O20 -22.6(17)
Cu1 O4 N20 O20 -104.2(19)
N10 O4 N20 O21 130.8(15)
Cu1 O4 N20 O21 49.2(17)
